data_2222565
loop_
_publ_author_name
'Fun, Hoong-Kun'
'Yeap, Chin Sing'
'Das, Nirmal Kumar'
'Mahapatra, Ajit Kumar'
'Goswami, Shyamaprosad'

_publ_section_title
;
 2,7-Dimethyl-1,8-naphthyridine
;
_journal_coeditor_code BQ2147
_journal_issue 8
_journal_name_full 'Acta Crystallographica Section E'
_journal_page_first o1747
_journal_paper_doi 10.1107/S1600536809024350
_journal_volume 65
_journal_year 2009
_chemical_formula_iupac 'C10 H10 N2'
_chemical_formula_moiety 'C10 H10 N2'
_chemical_formula_sum 'C10 H10 N2'
_chemical_formula_weight 158.20
_chemical_name_systematic
;
2,7-Dimethyl-1,8-naphthyridine
;
_space_group_IT_number 43
_symmetry_cell_setting orthorhombic
_symmetry_space_group_name_Hall 'F 2 -2d'
_symmetry_space_group_name_H-M 'F d d 2'
_atom_sites_solution_hydrogens geom
_atom_sites_solution_primary direct
_atom_sites_solution_secondary difmap
_audit_creation_method SHELXL-97
_cell_angle_alpha 90.00
_cell_angle_beta 90.00
_cell_angle_gamma 90.00
_cell_formula_units_Z 8
_cell_length_a 13.3977(2)
_cell_length_b 19.3492(4)
_cell_length_c 6.30890(10)
_cell_measurement_reflns_used 9922
_cell_measurement_temperature 100.0(10)
_cell_measurement_theta_max 40.59
_cell_measurement_theta_min 3.04
_cell_volume 1635.49(5)
_computing_cell_refinement 'SAINT (Bruker, 2005)'
_computing_data_collection 'APEX2 (Bruker, 2005)'
_computing_data_reduction 'SAINT (Bruker, 2005)'
_computing_molecular_graphics 'SHELXTL (Sheldrick, 2008)'
_computing_publication_material 'SHELXTL (Sheldrick, 2008) and PLATON (Spek, 2009)'
_computing_structure_refinement 'SHELXTL (Sheldrick, 2008)'
_computing_structure_solution 'SHELXTL (Sheldrick, 2008)'
_diffrn_ambient_temperature 100.0(10)
_diffrn_measured_fraction_theta_full 1.000
_diffrn_measured_fraction_theta_max 1.000
_diffrn_measurement_device_type
;
Bruker SMART APEXII CCD area-detector
;
_diffrn_measurement_method '\f and \w'
_diffrn_radiation_monochromator graphite
_diffrn_radiation_source 'fine-focus sealed tube'
_diffrn_radiation_type MoK\a
_diffrn_radiation_wavelength 0.71073
_diffrn_reflns_av_R_equivalents 0.0242
_diffrn_reflns_av_sigmaI/netI 0.0124
_diffrn_reflns_limit_h_max 22
_diffrn_reflns_limit_h_min -21
_diffrn_reflns_limit_k_max 31
_diffrn_reflns_limit_k_min -32
_diffrn_reflns_limit_l_max 10
_diffrn_reflns_limit_l_min -10
_diffrn_reflns_number 15454
_diffrn_reflns_theta_full 37.49
_diffrn_reflns_theta_max 37.49
_diffrn_reflns_theta_min 3.70
_diffrn_standards_number 0
_exptl_absorpt_coefficient_mu 0.078
_exptl_absorpt_correction_T_max 0.9811
_exptl_absorpt_correction_T_min 0.9392
_exptl_absorpt_correction_type multi-scan
_exptl_absorpt_process_details '(<i>SADABS</i>; Bruker, 2005)'
_exptl_crystal_colour colourless
_exptl_crystal_density_diffrn 1.285
_exptl_crystal_density_method 'not measured'
_exptl_crystal_description block
_exptl_crystal_F_000 672
_exptl_crystal_size_max 0.57
_exptl_crystal_size_mid 0.41
_exptl_crystal_size_min 0.24
_refine_diff_density_max 0.509
_refine_diff_density_min -0.250
_refine_ls_extinction_method none
_refine_ls_goodness_of_fit_ref 1.089
_refine_ls_hydrogen_treatment constr
_refine_ls_matrix_type full
_refine_ls_number_parameters 57
_refine_ls_number_reflns 1153
_refine_ls_number_restraints 1
_refine_ls_restrained_S_all 1.088
_refine_ls_R_factor_all 0.0351
_refine_ls_R_factor_gt 0.0338
_refine_ls_shift/su_max_lt 0.001
_refine_ls_shift/su_mean 0.000
_refine_ls_structure_factor_coef Fsqd
_refine_ls_weighting_details 'calc w=1/[\s^2^(Fo^2^)+(0.0689P)^2^+0.3523P] where P=(Fo^2^+2Fc^2^)/3'
_refine_ls_weighting_scheme calc
_refine_ls_wR_factor_gt 0.0964
_refine_ls_wR_factor_ref 0.0984
_reflns_number_gt 1116
_reflns_number_total 1153
_reflns_threshold_expression I>2\s(I)
_cod_data_source_file bq2147.cif
_cod_data_source_block I
_cod_depositor_comments
;
The following automatic conversions were performed:
'_symmetry_cell_setting' value 'Orthorhombic' changed to 'orthorhombic'
according to '/home/saulius/struct/CIF-dictionaries/cif_core.dic'
dictionary named 'cif_core.dic' version 2.4.1 from 2010-06-29.

Automatic conversion script
Id: cif_fix_enum 1527 2010-12-29 10:47:43Z saulius 

The following automatic conversions were performed:

'_symmetry_cell_setting' value 'Orthorhombic' changed to
'orthorhombic' according to
/home/saulius/struct/CIF-dictionaries/cif_core.dic dictionary named
'cif_core.dic' version 2.4.1 from 2010-06-29.

Automatic conversion script
Id: cif_fix_values 1715 2011-07-08 13:25:40Z adriana 
;
_cod_database_code 2222565
_cod_database_fobs_code 2222565

loop_
_symmetry_equiv_pos_as_xyz
'x, y, z'
'-x, -y, z'
'x+1/4, -y+1/4, z+1/4'
'-x+1/4, y+1/4, z+1/4'
'x, y+1/2, z+1/2'
'-x, -y+1/2, z+1/2'
'x+1/4, -y+3/4, z+3/4'
'-x+1/4, y+3/4, z+3/4'
'x+1/2, y, z+1/2'
'-x+1/2, -y, z+1/2'
'x+3/4, -y+1/4, z+3/4'
'-x+3/4, y+1/4, z+3/4'
'x+1/2, y+1/2, z'
'-x+1/2, -y+1/2, z'
'x+3/4, -y+3/4, z+1/4'
'-x+3/4, y+3/4, z+1/4'

loop_
_atom_site_type_symbol
_atom_site_label
_atom_site_fract_x
_atom_site_fract_y
_atom_site_fract_z
_atom_site_U_iso_or_equiv
_atom_site_adp_type
_atom_site_calc_flag
_atom_site_refinement_flags
_atom_site_occupancy
_atom_site_disorder_assembly
_atom_site_disorder_group
N N1 0.01020(4) 0.05928(3) 0.32666(9) 0.01333(14) Uani d . 1 . .
C C1 0.0000 0.0000 0.44228(13) 0.01141(18) Uani d S 1 . .
C C2 0.0000 0.0000 0.66711(15) 0.01275(18) Uani d S 1 . .
C C3 0.01175(6) 0.06389(4) 0.77384(11) 0.01521(15) Uani d . 1 . .
H H3A 0.0129 0.0658 0.9211 0.018 Uiso calc R 1 . .
C C4 0.02138(6) 0.12274(4) 0.65545(14) 0.01597(16) Uani d . 1 . .
H H4A 0.0289 0.1653 0.7218 0.019 Uiso calc R 1 . .
C C5 0.01984(5) 0.11846(4) 0.42997(11) 0.01352(15) Uani d . 1 . .
C C6 0.02718(6) 0.18360(4) 0.30155(15) 0.01878(15) Uani d . 1 . .
H H6A 0.0381 0.1721 0.1554 0.028 Uiso calc R 1 . .
H H6B 0.0819 0.2110 0.3525 0.028 Uiso calc R 1 . .
H H6C -0.0338 0.2094 0.3147 0.028 Uiso calc R 1 . .

loop_
_atom_site_aniso_label
_atom_site_aniso_U_11
_atom_site_aniso_U_22
_atom_site_aniso_U_33
_atom_site_aniso_U_12
_atom_site_aniso_U_13
_atom_site_aniso_U_23
N1 0.0165(3) 0.0124(3) 0.0111(3) -0.00003(19) -0.00022(18) 0.00128(16)
C1 0.0132(4) 0.0123(4) 0.0087(4) 0.0005(3) 0.000 0.000
C2 0.0148(4) 0.0138(4) 0.0096(4) -0.0002(3) 0.000 0.000
C3 0.0189(3) 0.0159(3) 0.0108(3) -0.0010(2) 0.00012(19) -0.0019(2)
C4 0.0196(4) 0.0138(3) 0.0144(3) -0.0006(2) 0.0004(2) -0.0025(2)
C5 0.0150(3) 0.0124(3) 0.0131(3) 0.0001(2) -0.0002(2) 0.0010(2)
C6 0.0229(3) 0.0137(3) 0.0197(3) -0.0013(2) -0.0009(3) 0.0038(2)

loop_
_atom_type_symbol
_atom_type_description
_atom_type_scat_dispersion_real
_atom_type_scat_dispersion_imag
_atom_type_scat_source
C C 0.0033 0.0000 'International Tables Vol C Tables 4.2.6.8 and 6.1.1.4'
H H 0.0000 0.0000 'International Tables Vol C Tables 4.2.6.8 and 6.1.1.4'
N N 0.0061 0.0000 'International Tables Vol C Tables 4.2.6.8 and 6.1.1.4'

loop_
_geom_angle_atom_site_label_1
_geom_angle_atom_site_label_2
_geom_angle_atom_site_label_3
_geom_angle_site_symmetry_1
_geom_angle_site_symmetry_3
_geom_angle
_geom_angle_publ_flag
C5 N1 C1 . . 118.23(6) ?
N1 C1 N1 2 . 115.46(7) ?
N1 C1 C2 2 . 122.27(4) ?
N1 C1 C2 . . 122.27(4) ?
C3 C2 C3 2 . 123.23(9) ?
C3 C2 C1 2 . 118.39(4) ?
C3 C2 C1 . . 118.38(4) ?
C4 C3 C2 . . 118.51(7) ?
C4 C3 H3A . . 120.7 ?
C2 C3 H3A . . 120.7 ?
C3 C4 C5 . . 119.69(7) ?
C3 C4 H4A . . 120.2 ?
C5 C4 H4A . . 120.2 ?
N1 C5 C4 . . 122.90(7) ?
N1 C5 C6 . . 117.83(6) ?
C4 C5 C6 . . 119.26(7) ?
C5 C6 H6A . . 109.5 ?
C5 C6 H6B . . 109.5 ?
H6A C6 H6B . . 109.5 ?
C5 C6 H6C . . 109.5 ?
H6A C6 H6C . . 109.5 ?
H6B C6 H6C . . 109.5 ?

loop_
_geom_bond_atom_site_label_1
_geom_bond_atom_site_label_2
_geom_bond_site_symmetry_2
_geom_bond_distance
_geom_bond_publ_flag
N1 C5 . 1.3238(8) ?
N1 C1 . 1.3662(7) ?
C1 N1 2 1.3662(7) ?
C1 C2 . 1.4184(13) ?
C2 C3 2 1.4165(9) ?
C2 C3 . 1.4165(9) ?
C3 C4 . 1.3678(10) ?
C3 H3A . 0.9300 ?
C4 C5 . 1.4251(11) ?
C4 H4A . 0.9300 ?
C5 C6 . 1.5017(10) ?
C6 H6A . 0.9600 ?
C6 H6B . 0.9600 ?
C6 H6C . 0.9600 ?

loop_
_geom_hbond_atom_site_label_D
_geom_hbond_atom_site_label_H
_geom_hbond_atom_site_label_A
_geom_hbond_site_symmetry_A
_geom_hbond_distance_DH
_geom_hbond_distance_HA
_geom_hbond_distance_DA
_geom_hbond_angle_DHA
_geom_hbond_publ_flag
C3 H3A N1 1_556 0.9300 2.5600 3.4889(9) 175.00 y
C6 H6C Cg1 8_454 0.9600 2.7800 3.5742(8) 140.00 y
C6 H6C Cg2 11_454 0.9600 2.7800 3.5742(8) 140.00 y

loop_
_geom_torsion_atom_site_label_1
_geom_torsion_atom_site_label_2
_geom_torsion_atom_site_label_3
_geom_torsion_atom_site_label_4
_geom_torsion_site_symmetry_1
_geom_torsion_site_symmetry_2
_geom_torsion_site_symmetry_3
_geom_torsion_site_symmetry_4
_geom_torsion
_geom_torsion_publ_flag
C5 N1 C1 N1 . . . 2 179.65(7) ?
C5 N1 C1 C2 . . . . -0.35(7) ?
N1 C1 C2 C3 2 . . 2 -0.46(5) ?
N1 C1 C2 C3 . . . 2 179.54(5) ?
N1 C1 C2 C3 2 . . . 179.54(5) ?
N1 C1 C2 C3 . . . . -0.46(5) ?
C3 C2 C3 C4 2 . . . -179.25(8) ?
C1 C2 C3 C4 . . . . 0.76(8) ?
C2 C3 C4 C5 . . . . -0.28(11) ?
C1 N1 C5 C4 . . . . 0.88(11) ?
C1 N1 C5 C6 . . . . -177.77(5) ?
C3 C4 C5 N1 . . . . -0.57(13) ?
C3 C4 C5 C6 . . . . 178.06(6) ?
